data_4002821
loop_
_publ_author_name
'Li, Mu-Qing'
'Hu, Yue-Qiao'
'Bi, Le-Yu'
'Zhang, Hao-Lan'
'Wang, Yanyan'
'Zheng, Yan-Zhen'

_publ_section_title
;
 Structure Tunable Organic--Inorganic Bismuth Halides for an Enhanced
 Two-Dimensional Lead-Free Light-Harvesting Material
;
_journal_issue 13
_journal_name_full 'Chemistry of Materials'
_journal_page_first 5463
_journal_paper_doi 10.1021/acs.chemmater.7b01017
_journal_volume 29
_journal_year 2017
_chemical_formula_sum 'C16 H40 Bi2 I10 N4 O0'
_chemical_formula_weight 1975.48
_chemical_name_common BiI5
_chemical_name_systematic
; 
 ? 
;
_space_group_IT_number 2
_symmetry_cell_setting triclinic
_symmetry_space_group_name_Hall '-P 1'
_symmetry_space_group_name_H-M 'P -1'
_atom_sites_solution_hydrogens geom
_atom_sites_solution_primary direct
_atom_sites_solution_secondary difmap
_audit_creation_method SHELXL-97
_cell_angle_alpha 91.8720(10)
_cell_angle_beta 92.1480(10)
_cell_angle_gamma 95.9030(10)
_cell_formula_units_Z 2
_cell_length_a 9.4725(5)
_cell_length_b 9.9447(5)
_cell_length_c 21.4361(11)
_cell_measurement_reflns_used 9914
_cell_measurement_temperature 150(2)
_cell_measurement_theta_max 27.63
_cell_measurement_theta_min 2.24
_cell_volume 2005.83(18)
_computing_cell_refinement 'Bruker SMART'
_computing_data_collection 'Bruker SMART'
_computing_data_reduction 'Bruker SAINT'
_computing_molecular_graphics 'Bruker SHELXTL'
_computing_publication_material 'Bruker SHELXTL'
_computing_structure_refinement 'Bruker SHELXTL'
_computing_structure_solution 'Bruker SHELXTL'
_diffrn_ambient_temperature 150(2)
_diffrn_measured_fraction_theta_full 0.991
_diffrn_measured_fraction_theta_max 0.991
_diffrn_measurement_device_type 'CCD area detector'
_diffrn_measurement_method 'phi and omega scans'
_diffrn_radiation_monochromator graphite
_diffrn_radiation_source 'fine-focus sealed tube'
_diffrn_radiation_type MoK\a
_diffrn_radiation_wavelength 0.71073
_diffrn_reflns_av_R_equivalents 0.0195
_diffrn_reflns_av_sigmaI/netI 0.0228
_diffrn_reflns_limit_h_max 11
_diffrn_reflns_limit_h_min -11
_diffrn_reflns_limit_k_max 12
_diffrn_reflns_limit_k_min -12
_diffrn_reflns_limit_l_max 26
_diffrn_reflns_limit_l_min -26
_diffrn_reflns_number 20308
_diffrn_reflns_theta_full 26.00
_diffrn_reflns_theta_max 26.00
_diffrn_reflns_theta_min 1.90
_exptl_absorpt_coefficient_mu 16.471
_exptl_absorpt_correction_T_max 0.291
_exptl_absorpt_correction_T_min 0.065
_exptl_absorpt_correction_type multi-scan
_exptl_crystal_colour red
_exptl_crystal_density_diffrn 3.271
_exptl_crystal_density_method 'not measured'
_exptl_crystal_description Block
_exptl_crystal_F_000 2528
_exptl_crystal_size_max 0.20
_exptl_crystal_size_mid 0.06
_exptl_crystal_size_min 0.03
_refine_diff_density_max 1.220
_refine_diff_density_min -1.358
_refine_diff_density_rms 0.201
_refine_ls_extinction_method none
_refine_ls_goodness_of_fit_ref 1.056
_refine_ls_hydrogen_treatment mixed
_refine_ls_matrix_type full
_refine_ls_number_parameters 289
_refine_ls_number_reflns 7830
_refine_ls_number_restraints 0
_refine_ls_restrained_S_all 1.056
_refine_ls_R_factor_all 0.0207
_refine_ls_R_factor_gt 0.0192
_refine_ls_shift/su_max 0.002
_refine_ls_shift/su_mean 0.000
_refine_ls_structure_factor_coef Fsqd
_refine_ls_weighting_details 'calc w=1/[\s^2^(Fo^2^)+(0.0156P)^2^+4.7999P] where P=(Fo^2^+2Fc^2^)/3'
_refine_ls_weighting_scheme calc
_refine_ls_wR_factor_gt 0.0417
_refine_ls_wR_factor_ref 0.0424
_reflns_number_gt 7460
_reflns_number_total 7830
_reflns_threshold_expression >2sigma(I)
_cod_data_source_file cm7b01017_si_002.cif
_cod_data_source_block 1
_cod_depositor_comments 'Adding full bibliography for 4002821--4002824.cif.'
_cod_original_sg_symbol_H-M P-1
_cod_database_code 4002821

loop_
_symmetry_equiv_pos_as_xyz
'x, y, z'
'-x, -y, -z'

loop_
_atom_site_label
_atom_site_type_symbol
_atom_site_fract_x
_atom_site_fract_y
_atom_site_fract_z
_atom_site_U_iso_or_equiv
_atom_site_adp_type
_atom_site_occupancy
_atom_site_symmetry_multiplicity
_atom_site_calc_flag
_atom_site_refinement_flags
Bi1 Bi 0.748699(16) 0.727992(15) 0.141741(7) 0.01230(4) Uani 1 1 d .
Bi2 Bi 1.265496(16) 0.791239(14) 0.357752(7) 0.01253(4) Uani 1 1 d .
I1 I 0.69395(3) 0.42005(3) 0.168071(14) 0.01822(6) Uani 1 1 d .
I2 I 1.25884(3) 1.09525(3) 0.360193(14) 0.01846(6) Uani 1 1 d .
I3 I 1.25959(3) 0.48106(3) 0.364015(14) 0.01892(6) Uani 1 1 d .
I4 I 0.80820(3) 1.02315(3) 0.107881(14) 0.01966(7) Uani 1 1 d .
I5 I 1.03488(3) 0.77228(3) 0.447844(13) 0.01921(6) Uani 1 1 d .
I6 I 1.00408(3) 0.76384(3) 0.248305(13) 0.02373(7) Uani 1 1 d .
I7 I 1.50453(3) 0.81770(3) 0.248227(13) 0.01864(6) Uani 1 1 d .
I8 I 0.50838(3) 0.69503(3) 0.048776(13) 0.01728(6) Uani 1 1 d .
I9 I 0.95984(3) 0.65042(3) 0.055391(13) 0.01696(6) Uani 1 1 d .
I10 I 1.49669(3) 0.81810(3) 0.452699(13) 0.01889(6) Uani 1 1 d .
N1 N 0.2276(4) 0.3619(3) 0.16080(16) 0.0134(7) Uani 1 1 d .
N2 N 0.2820(4) 0.0843(3) 0.11610(16) 0.0138(7) Uani 1 1 d .
N3 N 1.8017(4) 0.1582(4) 0.34988(19) 0.0208(8) Uani 1 1 d .
C2 C 0.2495(5) 0.1171(4) 0.1827(2) 0.0171(9) Uani 1 1 d .
H2A H 0.2992 0.0581 0.2106 0.021 Uiso 1 1 calc R
H2B H 0.1462 0.0970 0.1880 0.021 Uiso 1 1 calc R
C1 C 0.2937(5) 0.2630(4) 0.20220(19) 0.0154(9) Uani 1 1 d .
H1A H 0.3984 0.2803 0.2014 0.018 Uiso 1 1 calc R
H1B H 0.2662 0.2788 0.2457 0.018 Uiso 1 1 calc R
N4 N 1.7175(4) 0.4354(4) 0.3754(2) 0.0221(9) Uani 1 1 d .
C7 C 0.4397(4) 0.0870(4) 0.1081(2) 0.0196(9) Uani 1 1 d .
H7A H 0.4860 0.1776 0.1196 0.029 Uiso 1 1 calc R
H7B H 0.4574 0.0644 0.0645 0.029 Uiso 1 1 calc R
H7C H 0.4781 0.0207 0.1352 0.029 Uiso 1 1 calc R
C4 C 0.2629(5) 0.3286(4) 0.09438(19) 0.0164(9) Uani 1 1 d .
H4A H 0.3668 0.3465 0.0902 0.020 Uiso 1 1 calc R
H4B H 0.2162 0.3888 0.0661 0.020 Uiso 1 1 calc R
C5 C 0.2904(5) 0.5035(4) 0.1780(2) 0.0195(9) Uani 1 1 d .
H5A H 0.2473 0.5670 0.1510 0.029 Uiso 1 1 calc R
H5B H 0.3932 0.5110 0.1726 0.029 Uiso 1 1 calc R
H5C H 0.2718 0.5249 0.2217 0.029 Uiso 1 1 calc R
C3 C 0.2162(4) 0.1830(4) 0.0745(2) 0.0165(9) Uani 1 1 d .
H3A H 0.2431 0.1668 0.0309 0.020 Uiso 1 1 calc R
H3B H 0.1114 0.1668 0.0756 0.020 Uiso 1 1 calc R
C8 C 0.2144(5) -0.0568(4) 0.0982(2) 0.0208(10) Uani 1 1 d .
H8A H 0.1116 -0.0612 0.1030 0.031 Uiso 1 1 calc R
H8B H 0.2543 -0.1220 0.1254 0.031 Uiso 1 1 calc R
H8C H 0.2336 -0.0787 0.0546 0.031 Uiso 1 1 calc R
C6 C 0.0702(4) 0.3558(5) 0.1684(2) 0.0216(10) Uani 1 1 d .
H6A H 0.0301 0.4203 0.1409 0.032 Uiso 1 1 calc R
H6B H 0.0515 0.3790 0.2119 0.032 Uiso 1 1 calc R
H6C H 0.0261 0.2642 0.1574 0.032 Uiso 1 1 calc R
C9 C 1.9046(5) 0.2750(5) 0.3744(3) 0.0289(11) Uani 1 1 d .
H9A H 1.9105 0.2738 0.4206 0.035 Uiso 1 1 calc R
H9B H 2.0000 0.2630 0.3592 0.035 Uiso 1 1 calc R
C13 C 1.8371(5) 0.0331(5) 0.3819(2) 0.0293(11) Uani 1 1 d .
H13A H 1.9325 0.0129 0.3710 0.044 Uiso 1 1 calc R
H13B H 1.7678 -0.0432 0.3683 0.044 Uiso 1 1 calc R
H13C H 1.8343 0.0479 0.4272 0.044 Uiso 1 1 calc R
C15 C 1.6819(5) 0.5602(5) 0.3446(2) 0.0270(11) Uani 1 1 d .
H15A H 1.7471 0.6375 0.3608 0.040 Uiso 1 1 calc R
H15B H 1.5841 0.5762 0.3532 0.040 Uiso 1 1 calc R
H15C H 1.6913 0.5491 0.2994 0.040 Uiso 1 1 calc R
C12 C 1.6540(5) 0.1839(5) 0.3684(3) 0.0319(12) Uani 1 1 d .
H12A H 1.5845 0.1121 0.3489 0.038 Uiso 1 1 calc R
H12B H 1.6485 0.1783 0.4143 0.038 Uiso 1 1 calc R
C14 C 1.8126(5) 0.1317(5) 0.2809(2) 0.0274(11) Uani 1 1 d .
H14A H 1.9106 0.1166 0.2719 0.041 Uiso 1 1 calc R
H14B H 1.7858 0.2099 0.2583 0.041 Uiso 1 1 calc R
H14C H 1.7487 0.0513 0.2675 0.041 Uiso 1 1 calc R
C11 C 1.6146(5) 0.3174(5) 0.3495(3) 0.0326(13) Uani 1 1 d .
H11A H 1.5185 0.3291 0.3640 0.039 Uiso 1 1 calc R
H11B H 1.6106 0.3193 0.3033 0.039 Uiso 1 1 calc R
C10 C 1.8643(5) 0.4086(5) 0.3554(3) 0.0265(11) Uani 1 1 d .
H10A H 1.8673 0.4131 0.3094 0.032 Uiso 1 1 calc R
H10B H 1.9349 0.4805 0.3740 0.032 Uiso 1 1 calc R
C16 C 1.7087(6) 0.4576(5) 0.4448(2) 0.0352(13) Uani 1 1 d .
H16A H 1.7772 0.5338 0.4592 0.053 Uiso 1 1 calc R
H16B H 1.7306 0.3758 0.4659 0.053 Uiso 1 1 calc R
H16C H 1.6125 0.4775 0.4544 0.053 Uiso 1 1 calc R

loop_
_atom_site_aniso_label
_atom_site_aniso_U_11
_atom_site_aniso_U_22
_atom_site_aniso_U_33
_atom_site_aniso_U_23
_atom_site_aniso_U_13
_atom_site_aniso_U_12
Bi1 0.01268(8) 0.01120(8) 0.01287(8) 0.00000(6) 0.00026(6) 0.00074(6)
Bi2 0.01475(8) 0.00937(8) 0.01332(8) 0.00033(6) 0.00104(6) 0.00043(6)
I1 0.01557(14) 0.01394(13) 0.02497(15) 0.00441(11) -0.00040(11) -0.00009(10)
I2 0.01733(14) 0.01007(13) 0.02817(16) 0.00264(11) 0.00290(12) 0.00099(10)
I3 0.01537(14) 0.00986(13) 0.03139(17) -0.00069(11) 0.00211(12) 0.00061(10)
I4 0.01407(14) 0.01252(13) 0.03224(17) 0.00244(12) 0.00148(12) 0.00001(10)
I5 0.02051(15) 0.02165(15) 0.01592(14) 0.00272(11) 0.00392(11) 0.00261(11)
I6 0.02061(16) 0.03174(17) 0.01781(15) -0.00085(13) -0.00619(12) 0.00089(13)
I7 0.02037(15) 0.01845(14) 0.01740(14) 0.00109(11) 0.00474(11) 0.00187(11)
I8 0.01519(14) 0.02079(14) 0.01521(14) 0.00095(11) -0.00135(10) -0.00060(11)
I9 0.01768(14) 0.01897(14) 0.01486(13) -0.00116(11) 0.00196(11) 0.00505(11)
I10 0.01894(14) 0.01932(14) 0.01738(14) -0.00142(11) -0.00249(11) -0.00108(11)
N1 0.0122(18) 0.0116(17) 0.0163(18) 0.0015(14) 0.0022(14) -0.0009(13)
N2 0.0142(18) 0.0108(17) 0.0163(18) -0.0012(14) 0.0001(14) 0.0015(14)
N3 0.0110(18) 0.0165(19) 0.034(2) -0.0053(16) 0.0037(16) -0.0016(14)
C2 0.017(2) 0.018(2) 0.016(2) 0.0050(17) 0.0048(17) 0.0005(17)
C1 0.019(2) 0.015(2) 0.013(2) 0.0028(16) 0.0002(17) 0.0036(17)
N4 0.0121(18) 0.0135(18) 0.040(2) -0.0048(17) 0.0044(17) 0.0003(14)
C7 0.011(2) 0.022(2) 0.027(2) 0.0003(19) 0.0052(18) 0.0041(17)
C4 0.019(2) 0.016(2) 0.014(2) 0.0062(17) 0.0006(17) 0.0013(17)
C5 0.019(2) 0.013(2) 0.027(2) 0.0021(18) 0.0059(19) 0.0011(17)
C3 0.016(2) 0.017(2) 0.016(2) 0.0012(17) -0.0018(17) 0.0016(17)
C8 0.022(2) 0.011(2) 0.029(3) -0.0005(18) 0.0026(19) -0.0027(17)
C6 0.010(2) 0.021(2) 0.034(3) 0.000(2) 0.0030(19) 0.0029(17)
C9 0.018(2) 0.025(3) 0.042(3) -0.008(2) -0.001(2) 0.0009(19)
C13 0.028(3) 0.032(3) 0.027(3) 0.005(2) 0.004(2) -0.002(2)
C15 0.030(3) 0.023(2) 0.028(3) 0.000(2) 0.007(2) 0.000(2)
C12 0.017(2) 0.026(3) 0.052(3) -0.004(2) 0.009(2) 0.000(2)
C14 0.033(3) 0.023(2) 0.025(3) 0.007(2) 0.001(2) -0.003(2)
C11 0.012(2) 0.021(2) 0.064(4) -0.005(2) -0.001(2) -0.0007(19)
C10 0.016(2) 0.023(2) 0.040(3) -0.001(2) 0.002(2) 0.0000(19)
C16 0.043(3) 0.031(3) 0.032(3) 0.011(2) 0.007(2) 0.001(2)

loop_
_atom_type_symbol
_atom_type_description
_atom_type_scat_dispersion_real
_atom_type_scat_dispersion_imag
_atom_type_scat_source
C C 0.0033 0.0016 'International Tables Vol C Tables 4.2.6.8 and 6.1.1.4'
H H 0.0000 0.0000 'International Tables Vol C Tables 4.2.6.8 and 6.1.1.4'
N N 0.0061 0.0033 'International Tables Vol C Tables 4.2.6.8 and 6.1.1.4'
O O 0.0106 0.0060 'International Tables Vol C Tables 4.2.6.8 and 6.1.1.4'
I I -0.4742 1.8119 'International Tables Vol C Tables 4.2.6.8 and 6.1.1.4'
Bi Bi -4.1077 10.2566 'International Tables Vol C Tables 4.2.6.8 and 6.1.1.4'

loop_
_geom_angle_atom_site_label_1
_geom_angle_atom_site_label_2
_geom_angle_atom_site_label_3
_geom_angle
I9 Bi1 I8 95.344(10)
I9 Bi1 I4 90.643(9)
I8 Bi1 I4 89.549(9)
I9 Bi1 I1 86.105(8)
I8 Bi1 I1 89.123(9)
I4 Bi1 I1 176.358(9)
I9 Bi1 I6 86.800(9)
I8 Bi1 I6 177.750(9)
I4 Bi1 I6 91.112(9)
I1 Bi1 I6 90.344(9)
I10 Bi2 I5 95.286(10)
I10 Bi2 I2 90.675(9)
I5 Bi2 I2 88.946(8)
I10 Bi2 I3 88.600(9)
I5 Bi2 I3 86.997(8)
I2 Bi2 I3 175.795(9)
I10 Bi2 I7 89.101(9)
I5 Bi2 I7 175.429(9)
I2 Bi2 I7 89.721(8)
I3 Bi2 I7 94.408(8)
I10 Bi2 I6 179.219(10)
I5 Bi2 I6 85.294(9)
I2 Bi2 I6 88.812(9)
I3 Bi2 I6 91.955(9)
I7 Bi2 I6 90.308(9)
Bi1 I6 Bi2 178.402(11)
C5 N1 C6 107.6(3)
C5 N1 C4 108.7(3)
C6 N1 C4 111.8(3)
C5 N1 C1 109.9(3)
C6 N1 C1 111.2(3)
C4 N1 C1 107.5(3)
C2 N2 C7 111.3(3)
C2 N2 C8 108.8(3)
C7 N2 C8 107.9(3)
C2 N2 C3 108.5(3)
C7 N2 C3 111.9(3)
C8 N2 C3 108.4(3)
C13 N3 C14 107.2(3)
C13 N3 C9 108.3(4)
C14 N3 C9 112.3(4)
C13 N3 C12 106.9(4)
C14 N3 C12 113.4(4)
C9 N3 C12 108.5(4)
N2 C2 C1 112.9(3)
C2 C1 N1 113.2(3)
C15 N4 C16 108.3(4)
C15 N4 C10 107.1(4)
C16 N4 C10 113.5(4)
C15 N4 C11 108.3(4)
C16 N4 C11 112.6(4)
C10 N4 C11 106.9(3)
N1 C4 C3 112.8(3)
C4 C3 N2 112.3(3)
C10 C9 N3 113.3(4)
C11 C12 N3 112.9(4)
C12 C11 N4 113.4(4)
C9 C10 N4 113.0(4)

loop_
_geom_bond_atom_site_label_1
_geom_bond_atom_site_label_2
_geom_bond_distance
Bi1 I9 2.9195(3)
Bi1 I8 2.9537(3)
Bi1 I4 3.0479(3)
Bi1 I1 3.1263(3)
Bi1 I6 3.2485(3)
Bi2 I10 2.9189(3)
Bi2 I5 2.9652(3)
Bi2 I2 3.0292(3)
Bi2 I3 3.0868(3)
Bi2 I7 3.3203(3)
Bi2 I6 3.3308(3)
N1 C5 1.500(5)
N1 C6 1.501(5)
N1 C4 1.509(5)
N1 C1 1.513(5)
N2 C2 1.504(5)
N2 C7 1.508(5)
N2 C8 1.512(5)
N2 C3 1.513(5)
N3 C13 1.502(6)
N3 C14 1.504(6)
N3 C9 1.505(6)
N3 C12 1.513(6)
C2 C1 1.509(6)
N4 C15 1.488(6)
N4 C16 1.503(7)
N4 C10 1.517(5)
N4 C11 1.522(6)
C4 C3 1.512(6)
C9 C10 1.485(6)
C12 C11 1.481(7)
